data_7231010
loop_
_publ_author_name
'Clulow, Rebecca'
'Lightfoot, Philip'

_publ_section_title
;
 New sarcosine--metal halide complexes related to ferroelectric TSCC
;
_journal_issue 28
_journal_name_full CrystEngComm
_journal_page_first 4012
_journal_paper_doi 10.1039/C8CE00719E
_journal_volume 20
_journal_year 2018
_chemical_formula_moiety 'C12 H28 Ca N4 O8, 2(I), 2(H2O)'
_chemical_formula_sum 'C12 H32 Ca I2 N4 O10'
_chemical_formula_weight 686.29
_space_group_crystal_system monoclinic
_space_group_IT_number 14
_space_group_name_Hall '-P 2yn'
_space_group_name_H-M_alt 'P 1 21/n 1'
_symmetry_space_group_name_Hall '-P 2yn'
_symmetry_space_group_name_H-M 'P 1 21/n 1'
_atom_sites_solution_hydrogens difmap
_audit_creation_method SHELXL-2014/7
_audit_update_record
;
2018-05-03 deposited with the CCDC.
2018-06-25 downloaded from the CCDC.
;
_cell_angle_alpha 90
_cell_angle_beta 103.484(8)
_cell_angle_gamma 90
_cell_formula_units_Z 4
_cell_length_a 11.3056(7)
_cell_length_b 10.0982(7)
_cell_length_c 23.1494(16)
_cell_measurement_reflns_used 890
_cell_measurement_temperature 293(2)
_cell_measurement_theta_max 27.5
_cell_measurement_theta_min 1.8
_cell_volume 2570.0(3)
_computing_structure_refinement 'SHELXL-2014/7 (Sheldrick, 2014)'
_diffrn_ambient_temperature 293(2)
_diffrn_detector_area_resol_mean 13.6612
_diffrn_measured_fraction_theta_full 0.999
_diffrn_measured_fraction_theta_max 0.996
_diffrn_measurement_device_type 'Rigaku Mercury2 (2x2 bin mode)'
_diffrn_measurement_method 'profile data from \w-scans'
_diffrn_radiation_type MoK\a
_diffrn_radiation_wavelength 0.71075
_diffrn_reflns_av_R_equivalents 0.1416
_diffrn_reflns_av_unetI/netI 0.1099
_diffrn_reflns_Laue_measured_fraction_full 0.999
_diffrn_reflns_Laue_measured_fraction_max 0.996
_diffrn_reflns_limit_h_max 14
_diffrn_reflns_limit_h_min -14
_diffrn_reflns_limit_k_max 13
_diffrn_reflns_limit_k_min -13
_diffrn_reflns_limit_l_max 30
_diffrn_reflns_limit_l_min -29
_diffrn_reflns_number 25644
_diffrn_reflns_point_group_measured_fraction_full 0.999
_diffrn_reflns_point_group_measured_fraction_max 0.996
_diffrn_reflns_theta_full 25.242
_diffrn_reflns_theta_max 27.516
_diffrn_reflns_theta_min 1.809
_diffrn_source 'Sealed Tube'
_exptl_absorpt_coefficient_mu 2.694
_exptl_absorpt_correction_T_max 1.000
_exptl_absorpt_correction_T_min 0.428
_exptl_absorpt_correction_type multi-scan
_exptl_absorpt_process_details
'The program SADABS-2008/1 - G.M. Sheldrick was used to apply a multi-scan absorption correction.'
_exptl_crystal_colour colourless
_exptl_crystal_density_diffrn 1.774
_exptl_crystal_description block
_exptl_crystal_F_000 1352
_exptl_crystal_size_max 0.19
_exptl_crystal_size_mid 0.09
_exptl_crystal_size_min 0.09
_refine_diff_density_max 1.015
_refine_diff_density_min -0.815
_refine_diff_density_rms 0.162
_refine_ls_extinction_method none
_refine_ls_goodness_of_fit_ref 0.826
_refine_ls_hydrogen_treatment refall
_refine_ls_matrix_type full
_refine_ls_number_parameters 393
_refine_ls_number_reflns 5878
_refine_ls_number_restraints 4
_refine_ls_restrained_S_all 0.826
_refine_ls_R_factor_all 0.1344
_refine_ls_R_factor_gt 0.0545
_refine_ls_shift/su_max 0.001
_refine_ls_shift/su_mean 0.000
_refine_ls_structure_factor_coef Fsqd
_refine_ls_weighting_details 'w=1/[\s^2^(Fo^2^)+(0.1000P)^2^] where P=(Fo^2^+2Fc^2^)/3'
_refine_ls_weighting_scheme calc
_refine_ls_wR_factor_gt 0.1360
_refine_ls_wR_factor_ref 0.1725
_reflns_Friedel_coverage 0.000
_reflns_number_gt 2798
_reflns_number_total 5878
_reflns_threshold_expression 'I > 2\s(I)'
_cod_data_source_file c8ce00719e2.cif
_cod_data_source_block shelx_CCDC7
_cod_depositor_comments 'Adding full bibliography for 7231003--7231021.cif.'
_cod_database_code 7231010
_shelx_shelxl_version_number 2014/7
_shelx_space_group_comment
;
The symmetry employed for this shelxl refinement is uniquely defined
by the following loop, which should always be used as a source of
symmetry information in preference to the above space-group names.
They are only intended as comments.
;

loop_
_space_group_symop_operation_xyz
'x, y, z'
'-x+1/2, y+1/2, -z+1/2'
'-x, -y, -z'
'x-1/2, -y-1/2, z-1/2'

loop_
_atom_site_label
_atom_site_type_symbol
_atom_site_fract_x
_atom_site_fract_y
_atom_site_fract_z
_atom_site_U_iso_or_equiv
_atom_site_adp_type
_atom_site_occupancy
_atom_site_site_symmetry_order
_atom_site_calc_flag
_atom_site_refinement_flags_posn
_atom_site_refinement_flags_occupancy
I1 I 0.27492(6) 0.49113(6) 0.72585(3) 0.0565(2) Uani 1 1 d . .
I2 I 0.78398(7) 0.92934(7) 0.76183(3) 0.0625(2) Uani 1 1 d . .
Ca1 Ca 0.5000 0.5000 0.5000 0.0288(4) Uani 1 2 d S P
Ca2 Ca 0.5000 1.0000 0.5000 0.0287(4) Uani 1 2 d S P
O1 O 0.3568(5) 0.4597(5) 0.5554(2) 0.0435(13) Uani 1 1 d . .
O2 O 0.5562(5) 0.6810(5) 0.5598(2) 0.0373(12) Uani 1 1 d . .
O3 O 0.3488(5) 0.6311(5) 0.4352(2) 0.0456(14) Uani 1 1 d . .
O4 O 0.6396(5) 1.0769(6) 0.4496(2) 0.0476(14) Uani 1 1 d . .
O5 O 0.6546(5) 0.8738(5) 0.5653(2) 0.0424(13) Uani 1 1 d . .
O6 O 0.4500(5) 0.8200(5) 0.4358(2) 0.0401(13) Uani 1 1 d . .
O7 O 0.1619(6) 0.4095(8) 0.5239(3) 0.080(2) Uani 1 1 d . .
O8 O 0.8296(5) 1.0304(7) 0.4491(3) 0.0614(18) Uani 1 1 d . .
O9 O 0.0751(7) 0.6325(9) 0.4638(4) 0.095(3) Uani 1 1 d D .
O10 O 0.9359(7) 0.9281(9) 0.5590(4) 0.079(3) Uani 1 1 d . .
N1 N 0.4004(7) 0.2739(7) 0.6376(4) 0.0442(18) Uani 1 1 d . .
N2 N 0.8590(6) 0.7745(7) 0.6370(3) 0.0381(15) Uani 1 1 d . .
N3 N 0.6245(7) 1.2844(8) 0.3739(3) 0.0415(18) Uani 1 1 d . .
N4 N 0.1409(6) 0.7294(7) 0.3683(3) 0.0418(16) Uani 1 1 d D .
C1 C 0.2654(9) 0.3933(9) 0.5555(4) 0.048(2) Uani 1 1 d . .
C2 C 0.2803(10) 0.2730(11) 0.5963(5) 0.052(2) Uani 1 1 d . .
C3 C 0.4315(17) 0.1555(12) 0.6746(5) 0.072(3) Uani 1 1 d . .
C4 C 0.6482(6) 0.7534(7) 0.5761(3) 0.0292(15) Uani 1 1 d . .
C5 C 0.7601(8) 0.6837(8) 0.6104(4) 0.0364(18) Uani 1 1 d . .
C6 C 0.9739(10) 0.7036(13) 0.6644(5) 0.057(3) Uani 1 1 d . .
C7 C 0.7365(7) 1.0971(8) 0.4349(3) 0.0397(19) Uani 1 1 d . .
C8 C 0.7428(9) 1.2173(10) 0.3959(5) 0.050(2) Uani 1 1 d . .
C9 C 0.5404(12) 1.2138(14) 0.3253(5) 0.063(3) Uani 1 1 d . .
C10 C 0.3559(7) 0.7498(7) 0.4240(3) 0.0305(16) Uani 1 1 d . .
C11 C 0.2412(8) 0.8204(8) 0.3908(4) 0.0384(19) Uani 1 1 d . .
C12 C 0.0293(9) 0.7974(11) 0.3353(5) 0.055(2) Uani 1 1 d . .
H1 H 0.279(9) 0.197(10) 0.576(4) 0.07(3) Uiso 1 1 d . .
H2 H 0.234(9) 0.270(10) 0.616(4) 0.06(3) Uiso 1 1 d . .
H3 H 0.449(11) 0.306(12) 0.621(5) 0.10(4) Uiso 1 1 d . .
H4 H 0.395(8) 0.346(9) 0.661(4) 0.05(3) Uiso 1 1 d . .
H5 H 0.444(16) 0.095(18) 0.640(8) 0.18(7) Uiso 1 1 d . .
H6 H 0.380(14) 0.158(15) 0.693(7) 0.13(7) Uiso 1 1 d . .
H7 H 0.511(11) 0.148(12) 0.699(5) 0.09(4) Uiso 1 1 d . .
H8 H 0.797(6) 0.639(7) 0.582(3) 0.03(2) Uiso 1 1 d . .
H9 H 0.739(6) 0.634(7) 0.633(3) 0.018(18) Uiso 1 1 d . .
H10 H 0.881(8) 0.831(9) 0.603(4) 0.07(3) Uiso 1 1 d . .
H11 H 0.841(8) 0.843(9) 0.659(4) 0.06(3) Uiso 1 1 d . .
H12 H 0.995(8) 0.648(10) 0.632(4) 0.06(3) Uiso 1 1 d . .
H13 H 0.951(7) 0.639(9) 0.689(4) 0.05(2) Uiso 1 1 d . .
H14 H 1.028(9) 0.745(10) 0.686(4) 0.06(3) Uiso 1 1 d . .
H15 H 0.808(10) 1.279(12) 0.425(5) 0.10(4) Uiso 1 1 d . .
H16 H 0.761(11) 1.200(12) 0.367(5) 0.09(4) Uiso 1 1 d . .
H17 H 0.593(8) 1.292(9) 0.408(4) 0.06(3) Uiso 1 1 d . .
H18 H 0.646(8) 1.347(9) 0.363(4) 0.04(3) Uiso 1 1 d . .
H19 H 0.520(8) 1.149(9) 0.347(4) 0.05(3) Uiso 1 1 d . .
H20 H 0.586(9) 1.199(9) 0.300(4) 0.06(3) Uiso 1 1 d . .
H21 H 0.485(10) 1.286(11) 0.315(5) 0.08(3) Uiso 1 1 d . .
H22 H 0.214(10) 0.862(11) 0.415(5) 0.08(4) Uiso 1 1 d . .
H23 H 0.256(7) 0.849(8) 0.358(4) 0.04(2) Uiso 1 1 d . .
H24 H 0.127(9) 0.688(10) 0.405(3) 0.09(4) Uiso 1 1 d D .
H25 H 0.169(5) 0.656(4) 0.349(2) 0.012(15) Uiso 1 1 d D .
H26 H 0.017(9) 0.873(11) 0.371(5) 0.08(3) Uiso 1 1 d . .
H27 H 0.048(8) 0.855(10) 0.304(4) 0.07(3) Uiso 1 1 d . .
H28 H -0.037(8) 0.737(9) 0.324(4) 0.05(3) Uiso 1 1 d . .
H29 H -0.005(3) 0.651(7) 0.470(3) 0.033(19) Uiso 1 1 d D .
H30 H 0.113(7) 0.567(6) 0.493(3) 0.05(2) Uiso 1 1 d D .
H32 H 1.014(8) 0.951(8) 0.556(3) 0.04(2) Uiso 1 1 d . .
H31 H 0.891(8) 0.943(9) 0.526(4) 0.05(3) Uiso 1 1 d . .

loop_
_atom_site_aniso_label
_atom_site_aniso_U_11
_atom_site_aniso_U_22
_atom_site_aniso_U_33
_atom_site_aniso_U_23
_atom_site_aniso_U_13
_atom_site_aniso_U_12
I1 0.0655(4) 0.0513(4) 0.0608(4) 0.0005(3) 0.0313(3) 0.0039(3)
I2 0.0826(5) 0.0609(4) 0.0511(4) -0.0072(3) 0.0301(3) -0.0076(4)
Ca1 0.0250(10) 0.0308(10) 0.0307(10) 0.0005(9) 0.0068(8) -0.0013(9)
Ca2 0.0228(10) 0.0332(11) 0.0293(10) 0.0022(9) 0.0043(8) -0.0017(9)
O1 0.040(3) 0.044(3) 0.053(3) 0.010(3) 0.022(3) -0.006(3)
O2 0.035(3) 0.034(3) 0.043(3) -0.006(2) 0.010(2) -0.004(2)
O3 0.044(3) 0.038(3) 0.049(3) 0.009(3) -0.001(3) 0.000(3)
O4 0.037(3) 0.061(4) 0.050(3) 0.015(3) 0.020(3) 0.000(3)
O5 0.035(3) 0.035(3) 0.052(3) 0.007(3) -0.001(2) -0.004(2)
O6 0.030(3) 0.048(3) 0.041(3) -0.003(3) 0.006(2) 0.002(3)
O7 0.037(4) 0.108(6) 0.090(5) 0.041(5) 0.005(4) -0.005(4)
O8 0.038(4) 0.085(5) 0.059(4) 0.024(3) 0.009(3) 0.003(3)
O9 0.054(5) 0.124(7) 0.118(6) 0.074(6) 0.043(4) 0.024(5)
O10 0.038(4) 0.138(8) 0.060(5) 0.042(5) 0.010(4) -0.005(4)
N1 0.051(5) 0.037(4) 0.051(4) 0.006(4) 0.024(4) 0.006(3)
N2 0.027(3) 0.052(4) 0.034(4) -0.002(3) 0.006(3) -0.001(3)
N3 0.049(5) 0.036(4) 0.045(4) 0.008(3) 0.021(4) -0.005(3)
N4 0.033(4) 0.047(4) 0.041(4) 0.001(3) -0.001(3) -0.002(3)
C1 0.047(6) 0.049(5) 0.055(5) 0.005(4) 0.024(5) 0.001(4)
C2 0.051(6) 0.049(6) 0.056(6) 0.001(5) 0.016(5) -0.004(5)
C3 0.108(11) 0.056(7) 0.048(7) 0.011(5) 0.013(7) 0.008(7)
C4 0.032(4) 0.030(4) 0.025(3) 0.001(3) 0.007(3) 0.001(3)
C5 0.038(5) 0.034(4) 0.034(4) 0.004(4) 0.004(4) -0.005(4)
C6 0.037(6) 0.070(7) 0.055(7) 0.010(6) -0.007(5) 0.001(5)
C7 0.030(4) 0.057(5) 0.031(4) 0.004(4) 0.004(3) -0.004(4)
C8 0.046(6) 0.058(6) 0.050(6) 0.011(5) 0.017(5) -0.005(5)
C9 0.077(8) 0.074(8) 0.037(6) 0.006(5) 0.009(6) 0.011(7)
C10 0.036(4) 0.027(4) 0.030(4) 0.002(3) 0.009(3) 0.006(3)
C11 0.035(5) 0.039(5) 0.038(5) 0.003(4) 0.000(4) -0.001(4)
C12 0.041(6) 0.063(6) 0.053(6) 0.006(5) -0.007(5) 0.001(5)

loop_
_atom_type_symbol
_atom_type_description
_atom_type_scat_dispersion_real
_atom_type_scat_dispersion_imag
_atom_type_scat_source
Ca Ca 0.2262 0.3064 'International Tables Vol C Tables 4.2.6.8 and 6.1.1.4'
I I -0.4742 1.8119 'International Tables Vol C Tables 4.2.6.8 and 6.1.1.4'
C C 0.0033 0.0016 'International Tables Vol C Tables 4.2.6.8 and 6.1.1.4'
N N 0.0061 0.0033 'International Tables Vol C Tables 4.2.6.8 and 6.1.1.4'
O O 0.0106 0.0060 'International Tables Vol C Tables 4.2.6.8 and 6.1.1.4'
H H 0.0000 0.0000 'International Tables Vol C Tables 4.2.6.8 and 6.1.1.4'

loop_
_geom_angle_atom_site_label_1
_geom_angle_atom_site_label_2
_geom_angle_atom_site_label_3
_geom_angle
_geom_angle_site_symmetry_1
_geom_angle_site_symmetry_3
O2 Ca1 O2 180.00(14) . 3_666
O2 Ca1 O1 86.38(19) . .
O2 Ca1 O1 93.62(19) 3_666 .
O2 Ca1 O1 93.62(19) . 3_666
O2 Ca1 O1 86.38(19) 3_666 3_666
O1 Ca1 O1 180.0 . 3_666
O2 Ca1 O3 90.31(19) . 3_666
O2 Ca1 O3 89.69(19) 3_666 3_666
O1 Ca1 O3 92.58(19) . 3_666
O1 Ca1 O3 87.42(19) 3_666 3_666
O2 Ca1 O3 89.69(18) . .
O2 Ca1 O3 90.31(19) 3_666 .
O1 Ca1 O3 87.42(19) . .
O1 Ca1 O3 92.58(19) 3_666 .
O3 Ca1 O3 180.0(2) 3_666 .
O4 Ca2 O4 180.0 3_676 .
O4 Ca2 O6 91.9(2) 3_676 3_676
O4 Ca2 O6 88.1(2) . 3_676
O4 Ca2 O6 88.1(2) 3_676 .
O4 Ca2 O6 91.9(2) . .
O6 Ca2 O6 180.0 3_676 .
O4 Ca2 O5 89.21(19) 3_676 .
O4 Ca2 O5 90.79(19) . .
O6 Ca2 O5 88.86(18) 3_676 .
O6 Ca2 O5 91.14(18) . .
O4 Ca2 O5 90.79(19) 3_676 3_676
O4 Ca2 O5 89.21(19) . 3_676
O6 Ca2 O5 91.13(18) 3_676 3_676
O6 Ca2 O5 88.86(18) . 3_676
O5 Ca2 O5 180.0 . 3_676
C1 O1 Ca1 142.1(6) . .
C4 O2 Ca1 137.7(4) . .
C10 O3 Ca1 126.7(5) . .
C7 O4 Ca2 161.6(5) . .
C4 O5 Ca2 125.3(5) . .
C10 O6 Ca2 130.3(4) . .
H29 O9 H30 107(7) . .
H32 O10 H31 107(8) . .
C3 N1 C2 115.8(10) . .
C3 N1 H3 121(9) . .
C2 N1 H3 109(8) . .
C3 N1 H4 110(5) . .
C2 N1 H4 102(5) . .
H3 N1 H4 96(10) . .
C5 N2 C6 112.5(8) . .
C5 N2 H10 109(5) . .
C6 N2 H10 104(5) . .
C5 N2 H11 118(6) . .
C6 N2 H11 115(6) . .
H10 N2 H11 97(8) . .
C9 N3 C8 114.3(8) . .
C9 N3 H17 112(5) . .
C8 N3 H17 103(5) . .
C9 N3 H18 111(7) . .
C8 N3 H18 99(7) . .
H17 N3 H18 116(9) . .
C11 N4 C12 112.9(7) . .
C11 N4 H24 103(6) . .
C12 N4 H24 110(6) . .
C11 N4 H25 110(4) . .
C12 N4 H25 117(4) . .
H24 N4 H25 103(7) . .
O1 C1 O7 127.2(8) . .
O1 C1 C2 117.6(8) . .
O7 C1 C2 115.1(8) . .
N1 C2 C1 110.5(8) . .
N1 C2 H1 104(6) . .
C1 C2 H1 112(6) . .
N1 C2 H2 106(7) . .
C1 C2 H2 114(8) . .
H1 C2 H2 110(10) . .
N1 C3 H5 95(10) . .
N1 C3 H6 101(10) . .
H5 C3 H6 132(10) . .
N1 C3 H7 119(8) . .
H5 C3 H7 97(10) . .
H6 C3 H7 113(10) . .
O5 C4 O2 126.2(6) . .
O5 C4 C5 118.8(6) . .
O2 C4 C5 114.9(6) . .
N2 C5 C4 113.2(6) . .
N2 C5 H8 100(4) . .
C4 C5 H8 108(4) . .
N2 C5 H9 115(5) . .
C4 C5 H9 107(5) . .
H8 C5 H9 113(7) . .
N2 C6 H12 106(5) . .
N2 C6 H13 105(5) . .
H12 C6 H13 102(8) . .
N2 C6 H14 118(7) . .
H12 C6 H14 119(9) . .
H13 C6 H14 105(8) . .
O8 C7 O4 126.5(8) . .
O8 C7 C8 116.1(7) . .
O4 C7 C8 117.4(8) . .
N3 C8 C7 113.9(7) . .
N3 C8 H15 113(6) . .
C7 C8 H15 102(6) . .
N3 C8 H16 103(9) . .
C7 C8 H16 113(9) . .
H15 C8 H16 113(10) . .
N3 C9 H19 98(6) . .
N3 C9 H20 103(6) . .
H19 C9 H20 122(9) . .
N3 C9 H21 95(6) . .
H19 C9 H21 117(9) . .
H20 C9 H21 115(9) . .
O3 C10 O6 126.6(7) . .
O3 C10 C11 118.2(7) . .
O6 C10 C11 115.2(6) . .
N4 C11 C10 112.6(7) . .
N4 C11 H22 100(8) . .
C10 C11 H22 108(8) . .
N4 C11 H23 101(5) . .
C10 C11 H23 107(6) . .
H22 C11 H23 128(9) . .
N4 C12 H26 100(5) . .
N4 C12 H27 110(6) . .
H26 C12 H27 102(8) . .
N4 C12 H28 111(5) . .
H26 C12 H28 113(7) . .
H27 C12 H28 118(7) . .

loop_
_geom_bond_atom_site_label_1
_geom_bond_atom_site_label_2
_geom_bond_distance
_geom_bond_site_symmetry_2
Ca1 O2 2.292(5) .
Ca1 O2 2.292(5) 3_666
Ca1 O1 2.323(5) .
Ca1 O1 2.323(5) 3_666
Ca1 O3 2.394(5) 3_666
Ca1 O3 2.394(5) .
Ca2 O4 2.306(5) 3_676
Ca2 O4 2.306(5) .
Ca2 O6 2.333(5) 3_676
Ca2 O6 2.333(5) .
Ca2 O5 2.393(5) .
Ca2 O5 2.393(5) 3_676
O1 C1 1.232(10) .
O2 C4 1.255(8) .
O3 C10 1.233(9) .
O4 C7 1.237(9) .
O5 C4 1.247(8) .
O6 C10 1.255(8) .
O7 C1 1.238(11) .
O8 C7 1.228(10) .
O9 H29 0.97(2) .
O9 H30 0.98(2) .
O10 H32 0.93(9) .
O10 H31 0.82(10) .
N1 C3 1.465(13) .
N1 C2 1.466(12) .
N1 H3 0.81(13) .
N1 H4 0.92(9) .
N2 C5 1.466(10) .
N2 C6 1.490(12) .
N2 H10 1.04(10) .
N2 H11 0.90(10) .
N3 C9 1.477(13) .
N3 C8 1.479(12) .
N3 H17 0.95(9) .
N3 H18 0.74(9) .
N4 C11 1.458(10) .
N4 C12 1.483(11) .
N4 H24 0.98(2) .
N4 H25 0.96(2) .
C1 C2 1.525(13) .
C2 H1 0.89(10) .
C2 H2 0.76(9) .
C3 H5 1.04(19) .
C3 H6 0.80(16) .
C3 H7 0.94(12) .
C4 C5 1.503(10) .
C5 H8 0.98(8) .
C5 H9 0.80(7) .
C6 H12 1.02(10) .
C6 H13 0.93(9) .
C6 H14 0.81(10) .
C7 C8 1.524(12) .
C8 H15 1.08(12) .
C8 H16 0.76(11) .
C9 H19 0.88(9) .
C9 H20 0.88(10) .
C9 H21 0.95(11) .
C10 C11 1.521(11) .
C11 H22 0.82(11) .
C11 H23 0.86(9) .
C12 H26 1.15(11) .
C12 H27 0.98(10) .
C12 H28 0.96(9) .

loop_
_geom_hbond_atom_site_label_D
_geom_hbond_atom_site_label_H
_geom_hbond_atom_site_label_A
_geom_hbond_distance_DH
_geom_hbond_distance_HA
_geom_hbond_distance_DA
_geom_hbond_angle_DHA
_geom_hbond_site_symmetry_A
N1 H4 I1 0.92(9) 2.69(10) 3.514(8) 151(7) .
N2 H11 I2 0.90(10) 2.76(10) 3.558(7) 148(8) .
N3 H18 I1 0.74(9) 2.92(9) 3.604(8) 154(8) 3_676
N4 H25 I2 0.96(2) 2.77(4) 3.621(7) 148(5) 4_575
